data_7044673
loop_
_publ_author_name
'Xiao, Ying-Hui'
'Deng, Zhaopeng'
'Zhu, Zhi-Biao'
'Huo, Li-Hua'
'Gao, Shan'

_publ_section_title
;
 Rare Earth Metal-Organic Complexes Constructed from Hydroxyl and Carboxyl
 Modified Arenesulfonate: Syntheses, Structure Evolutions, Ultraviolet,
 Visible and Near-Infrared Luminescence
;
_journal_name_full 'Dalton Transactions'
_journal_paper_doi 10.1039/C7DT03254D
_journal_year 2017
_chemical_formula_moiety 'C17 H13 Dy N2 O7 S'
_chemical_formula_sum 'C17 H13 Dy N2 O7 S'
_chemical_formula_weight 551.85
_chemical_name_systematic
; 
 ? 
;
_space_group_IT_number 14
_symmetry_cell_setting monoclinic
_symmetry_space_group_name_Hall '-P 2yn'
_symmetry_space_group_name_H-M 'P 1 21/n 1'
_atom_sites_solution_hydrogens geom
_atom_sites_solution_primary direct
_atom_sites_solution_secondary difmap
_audit_creation_method SHELXL-97
_audit_update_record
;
2017-05-13 deposited with the CCDC.
2017-11-06 downloaded from the CCDC.
;
_cell_angle_alpha 90.00
_cell_angle_beta 107.657(2)
_cell_angle_gamma 90.00
_cell_formula_units_Z 4
_cell_length_a 11.1794(2)
_cell_length_b 8.50490(16)
_cell_length_c 17.8416(4)
_cell_measurement_reflns_used 2748
_cell_measurement_temperature 295(2)
_cell_measurement_theta_max 27.56
_cell_measurement_theta_min 3.06
_cell_volume 1616.46(6)
_computing_cell_refinement
;
CrysAlis Pro (Agilent, 2013)
;
_computing_data_collection
;
CrysAlis Pro (Agilent, 2013)
;
_computing_data_reduction
;
CrysAlis Pro (Agilent, 2013)
;
_computing_molecular_graphics '(K. Brandenburg, Diamond 3.1, 2009)'
_computing_publication_material '(K. Brandenburg, Diamond 3.1, 2009)'
_computing_structure_refinement 'SHELXL-97 (Sheldrick, 1997)'
_computing_structure_solution 'SHELXS-97 (Sheldrick, 1990)'
_diffrn_ambient_temperature 295(2)
_diffrn_detector_area_resol_mean 16.1954
_diffrn_measured_fraction_theta_full 0.989
_diffrn_measured_fraction_theta_max 0.989
_diffrn_measurement_device_type 'Xcalibur, Eos'
_diffrn_measurement_method '\w scans'
_diffrn_radiation_monochromator graphite
_diffrn_radiation_source 'Enhance (Mo) X-ray Source'
_diffrn_radiation_type MoK\a
_diffrn_radiation_wavelength 0.71073
_diffrn_reflns_av_R_equivalents 0.0250
_diffrn_reflns_av_sigmaI/netI 0.0516
_diffrn_reflns_limit_h_max 7
_diffrn_reflns_limit_h_min -14
_diffrn_reflns_limit_k_max 11
_diffrn_reflns_limit_k_min -4
_diffrn_reflns_limit_l_max 22
_diffrn_reflns_limit_l_min -23
_diffrn_reflns_number 5613
_diffrn_reflns_theta_full 27.56
_diffrn_reflns_theta_max 27.56
_diffrn_reflns_theta_min 3.06
_exptl_absorpt_coefficient_mu 4.801
_exptl_absorpt_correction_T_max 0.5138
_exptl_absorpt_correction_T_min 0.4181
_exptl_absorpt_correction_type multi-scan
_exptl_absorpt_process_details
; 
CrysAlis Pro (Agilent, 2013)
Empirical absorption correction using spherical harmonics,
 implemented in SCALE3 ABSPACK scaling algorithm. 
;
_exptl_crystal_colour colorless
_exptl_crystal_density_diffrn 2.268
_exptl_crystal_density_method 'not measured'
_exptl_crystal_description prism
_exptl_crystal_F_000 1068
_exptl_crystal_size_max 0.22
_exptl_crystal_size_mid 0.18
_exptl_crystal_size_min 0.16
_refine_diff_density_max 0.787
_refine_diff_density_min -0.746
_refine_diff_density_rms 0.148
_refine_ls_extinction_method none
_refine_ls_goodness_of_fit_ref 1.012
_refine_ls_hydrogen_treatment mixed
_refine_ls_matrix_type full
_refine_ls_number_parameters 259
_refine_ls_number_reflns 3691
_refine_ls_number_restraints 3
_refine_ls_restrained_S_all 1.012
_refine_ls_R_factor_all 0.0411
_refine_ls_R_factor_gt 0.0296
_refine_ls_shift/su_max 0.001
_refine_ls_shift/su_mean 0.000
_refine_ls_structure_factor_coef Fsqd
_refine_ls_weighting_details 'calc w=1/[\s^2^(Fo^2^)+(0.0139P)^2^+0.0000P] where P=(Fo^2^+2Fc^2^)/3'
_refine_ls_weighting_scheme calc
_refine_ls_wR_factor_gt 0.0495
_refine_ls_wR_factor_ref 0.0532
_reflns_number_gt 3064
_reflns_number_total 3691
_reflns_threshold_expression >2sigma(I)
_cod_data_source_file c7dt03254d2.cif
_cod_data_source_block 5-Dy
_cod_original_cell_volume 1616.45(6)
_cod_original_sg_symbol_H-M 'P 21/n'
_cod_database_code 7044673

loop_
_symmetry_equiv_pos_as_xyz
'x, y, z'
'-x+1/2, y+1/2, -z+1/2'
'-x, -y, -z'
'x-1/2, -y-1/2, z-1/2'

loop_
_atom_site_label
_atom_site_type_symbol
_atom_site_fract_x
_atom_site_fract_y
_atom_site_fract_z
_atom_site_U_iso_or_equiv
_atom_site_adp_type
_atom_site_occupancy
_atom_site_symmetry_multiplicity
_atom_site_calc_flag
_atom_site_refinement_flags
Dy1 Dy 0.176984(18) 1.03670(2) 0.307253(11) 0.01140(6) Uani 1 1 d .
S1 S 0.14628(9) 0.63030(13) 0.33963(6) 0.0130(2) Uani 1 1 d .
O1W O 0.0720(3) 1.2644(3) 0.23581(19) 0.0210(7) Uani 1 1 d D
H1W1 H 0.098(4) 1.299(4) 0.1987(19) 0.032 Uiso 1 1 d D
H1W2 H 0.054(4) 1.342(3) 0.261(2) 0.032 Uiso 1 1 d D
O1 O 0.0866(2) 0.7856(3) 0.33124(17) 0.0159(7) Uani 1 1 d .
O2 O 0.0642(3) 0.5052(3) 0.35028(17) 0.0186(7) Uani 1 1 d .
O3 O 0.1940(3) 0.5958(4) 0.27383(17) 0.0194(7) Uani 1 1 d .
O4 O 0.3365(2) 0.8857(3) 0.37935(17) 0.0165(6) Uani 1 1 d .
O5 O 0.6756(3) 0.7672(3) 0.63216(17) 0.0172(7) Uani 1 1 d .
O6 O 0.5891(3) 0.5846(3) 0.68969(16) 0.0188(7) Uani 1 1 d .
N1 N 0.1431(3) 1.1105(4) 0.4383(2) 0.0195(8) Uani 1 1 d .
N2 N -0.0508(3) 1.0652(4) 0.3112(2) 0.0182(8) Uani 1 1 d .
C1 C 0.2735(4) 0.6435(5) 0.4253(2) 0.0119(9) Uani 1 1 d .
C2 C 0.3537(4) 0.7765(5) 0.4351(2) 0.0139(9) Uani 1 1 d .
C3 C 0.4525(4) 0.7831(5) 0.5058(3) 0.0154(9) Uani 1 1 d .
H3 H 0.5056 0.8698 0.5151 0.018 Uiso 1 1 calc R
C4 C 0.4740(4) 0.6672(5) 0.5619(2) 0.0130(9) Uani 1 1 d .
C5 C 0.3923(4) 0.5389(5) 0.5510(2) 0.0167(9) Uani 1 1 d .
H5 H 0.4049 0.4610 0.5892 0.020 Uiso 1 1 calc R
C6 C 0.2928(4) 0.5296(5) 0.4828(2) 0.0163(9) Uani 1 1 d .
H6 H 0.2377 0.4451 0.4755 0.020 Uiso 1 1 calc R
C7 C 0.5879(4) 0.6744(5) 0.6333(2) 0.0130(9) Uani 1 1 d .
C8 C 0.2395(4) 1.1204(6) 0.5024(3) 0.0248(11) Uani 1 1 d .
H8 H 0.3161 1.0809 0.5004 0.030 Uiso 1 1 calc R
C9 C 0.2348(5) 1.1853(6) 0.5721(3) 0.0286(12) Uani 1 1 d .
H9 H 0.3059 1.1891 0.6158 0.034 Uiso 1 1 calc R
C10 C 0.1223(5) 1.2441(7) 0.5752(3) 0.0391(14) Uani 1 1 d .
H10 H 0.1154 1.2894 0.6212 0.047 Uiso 1 1 calc R
C11 C 0.0209(5) 1.2350(6) 0.5097(3) 0.0356(14) Uani 1 1 d .
H11 H -0.0559 1.2746 0.5112 0.043 Uiso 1 1 calc R
C12 C 0.0299(4) 1.1677(5) 0.4408(3) 0.0198(10) Uani 1 1 d .
C13 C -0.0766(4) 1.1386(5) 0.3710(3) 0.0203(10) Uani 1 1 d .
C14 C -0.1998(4) 1.1732(6) 0.3679(3) 0.0311(13) Uani 1 1 d .
H14 H -0.2163 1.2300 0.4082 0.037 Uiso 1 1 calc R
C15 C -0.2968(5) 1.1225(7) 0.3047(3) 0.0366(14) Uani 1 1 d .
H15 H -0.3796 1.1450 0.3017 0.044 Uiso 1 1 calc R
C16 C -0.2702(4) 1.0383(6) 0.2461(3) 0.0299(11) Uani 1 1 d .
H16 H -0.3343 0.9979 0.2042 0.036 Uiso 1 1 calc R
C17 C -0.1456(4) 1.0149(6) 0.2509(3) 0.0231(11) Uani 1 1 d .
H17 H -0.1273 0.9617 0.2102 0.028 Uiso 1 1 calc R

loop_
_atom_site_aniso_label
_atom_site_aniso_U_11
_atom_site_aniso_U_22
_atom_site_aniso_U_33
_atom_site_aniso_U_23
_atom_site_aniso_U_13
_atom_site_aniso_U_12
Dy1 0.01063(10) 0.01268(10) 0.00992(10) -0.00034(9) 0.00166(7) 0.00024(9)
S1 0.0116(5) 0.0148(6) 0.0116(5) -0.0003(4) 0.0021(4) -0.0008(4)
O1W 0.0212(17) 0.0187(17) 0.0255(19) 0.0031(15) 0.0104(15) 0.0037(14)
O1 0.0109(14) 0.0175(16) 0.0183(16) 0.0007(13) 0.0030(13) 0.0049(12)
O2 0.0149(15) 0.0198(18) 0.0209(17) 0.0023(13) 0.0049(13) -0.0059(13)
O3 0.0185(16) 0.0255(18) 0.0149(16) -0.0006(14) 0.0063(13) 0.0028(14)
O4 0.0139(15) 0.0163(16) 0.0165(16) 0.0046(14) 0.0005(13) -0.0014(13)
O5 0.0157(16) 0.0187(17) 0.0153(16) -0.0019(14) 0.0017(13) -0.0051(13)
O6 0.0216(16) 0.0221(18) 0.0103(15) 0.0063(13) 0.0012(13) 0.0013(13)
N1 0.020(2) 0.021(2) 0.019(2) -0.0018(18) 0.0076(17) -0.0008(17)
N2 0.0171(19) 0.021(2) 0.017(2) 0.0030(17) 0.0061(16) -0.0010(16)
C1 0.0104(19) 0.016(2) 0.009(2) 0.0002(17) 0.0028(17) 0.0026(17)
C2 0.014(2) 0.012(2) 0.016(2) 0.0023(18) 0.0056(18) 0.0041(17)
C3 0.010(2) 0.012(2) 0.023(2) -0.0028(19) 0.0026(19) -0.0021(17)
C4 0.010(2) 0.020(2) 0.009(2) -0.0019(18) 0.0017(17) -0.0011(18)
C5 0.018(2) 0.017(2) 0.014(2) 0.004(2) 0.0035(18) -0.001(2)
C6 0.016(2) 0.014(2) 0.018(2) -0.002(2) 0.0053(18) -0.0029(19)
C7 0.015(2) 0.015(2) 0.008(2) -0.0043(18) 0.0029(17) 0.0005(18)
C8 0.022(2) 0.030(3) 0.024(3) 0.000(2) 0.010(2) -0.002(2)
C9 0.037(3) 0.030(3) 0.019(3) 0.001(2) 0.009(2) -0.014(2)
C10 0.046(3) 0.049(4) 0.029(3) -0.013(3) 0.021(3) -0.011(3)
C11 0.034(3) 0.041(4) 0.040(3) -0.016(3) 0.024(3) -0.002(3)
C12 0.024(2) 0.015(2) 0.025(3) 0.000(2) 0.014(2) -0.002(2)
C13 0.020(2) 0.018(3) 0.027(3) 0.004(2) 0.013(2) -0.0015(19)
C14 0.026(3) 0.032(3) 0.041(3) -0.005(3) 0.019(3) 0.007(2)
C15 0.018(3) 0.042(3) 0.051(4) 0.010(3) 0.012(3) 0.011(2)
C16 0.019(2) 0.035(3) 0.031(3) 0.009(3) 0.000(2) 0.000(2)
C17 0.017(2) 0.029(3) 0.022(3) -0.001(2) 0.004(2) 0.000(2)

loop_
_atom_type_symbol
_atom_type_description
_atom_type_scat_dispersion_real
_atom_type_scat_dispersion_imag
_atom_type_scat_source
C C 0.0033 0.0016 'International Tables Vol C Tables 4.2.6.8 and 6.1.1.4'
H H 0.0000 0.0000 'International Tables Vol C Tables 4.2.6.8 and 6.1.1.4'
N N 0.0061 0.0033 'International Tables Vol C Tables 4.2.6.8 and 6.1.1.4'
O O 0.0106 0.0060 'International Tables Vol C Tables 4.2.6.8 and 6.1.1.4'
S S 0.1246 0.1234 'International Tables Vol C Tables 4.2.6.8 and 6.1.1.4'
Dy Dy -0.1892 4.4098 'International Tables Vol C Tables 4.2.6.8 and 6.1.1.4'

loop_
_geom_angle_atom_site_label_1
_geom_angle_atom_site_label_2
_geom_angle_atom_site_label_3
_geom_angle
_geom_angle_site_symmetry_1
_geom_angle_site_symmetry_3
O4 Dy1 O6 108.25(11) . 4_575
O4 Dy1 O5 79.63(10) . 3_676
O6 Dy1 O5 141.96(10) 4_575 3_676
O4 Dy1 O3 86.95(10) . 2
O6 Dy1 O3 73.02(10) 4_575 2
O5 Dy1 O3 70.28(10) 3_676 2
O4 Dy1 O1W 158.38(10) . .
O6 Dy1 O1W 82.66(11) 4_575 .
O5 Dy1 O1W 80.53(11) 3_676 .
O3 Dy1 O1W 78.32(10) 2 .
O4 Dy1 O1 72.64(9) . .
O6 Dy1 O1 71.39(10) 4_575 .
O5 Dy1 O1 143.22(10) 3_676 .
O3 Dy1 O1 130.20(9) 2 .
O1W Dy1 O1 128.98(10) . .
O4 Dy1 N1 85.94(11) . .
O6 Dy1 N1 144.24(11) 4_575 .
O5 Dy1 N1 71.64(10) 3_676 .
O3 Dy1 N1 141.92(11) 2 .
O1W Dy1 N1 95.89(11) . .
O1 Dy1 N1 82.59(10) . .
O4 Dy1 N2 130.84(10) . .
O6 Dy1 N2 85.06(11) 4_575 .
O5 Dy1 N2 118.58(10) 3_676 .
O3 Dy1 N2 141.25(11) 2 .
O1W Dy1 N2 67.28(10) . .
O1 Dy1 N2 67.37(10) . .
N1 Dy1 N2 62.03(12) . .
O2 S1 O3 110.92(18) . .
O2 S1 O1 112.75(16) . .
O3 S1 O1 111.41(17) . .
O2 S1 C1 108.13(18) . .
O3 S1 C1 108.50(17) . .
O1 S1 C1 104.82(19) . .
Dy1 O1W H1W1 117(3) . .
Dy1 O1W H1W2 120(3) . .
H1W1 O1W H1W2 109.3(17) . .
S1 O1 Dy1 127.06(15) . .
S1 O3 Dy1 165.05(19) . 2_545
C2 O4 Dy1 137.1(2) . .
C7 O5 Dy1 150.5(3) . 3_676
C7 O6 Dy1 155.2(3) . 4_676
C8 N1 C12 118.2(4) . .
C8 N1 Dy1 120.0(3) . .
C12 N1 Dy1 120.7(3) . .
C17 N2 C13 118.8(4) . .
C17 N2 Dy1 119.9(3) . .
C13 N2 Dy1 121.2(3) . .
C6 C1 C2 121.1(4) . .
C6 C1 S1 120.5(3) . .
C2 C1 S1 118.4(3) . .
O4 C2 C3 122.6(4) . .
O4 C2 C1 121.4(4) . .
C3 C2 C1 116.0(4) . .
C4 C3 C2 122.8(4) . .
C4 C3 H3 118.6 . .
C2 C3 H3 118.6 . .
C3 C4 C5 119.8(4) . .
C3 C4 C7 120.3(4) . .
C5 C4 C7 119.9(4) . .
C6 C5 C4 119.0(4) . .
C6 C5 H5 120.5 . .
C4 C5 H5 120.5 . .
C1 C6 C5 121.2(4) . .
C1 C6 H6 119.4 . .
C5 C6 H6 119.4 . .
O6 C7 O5 124.8(4) . .
O6 C7 C4 116.9(4) . .
O5 C7 C4 118.3(4) . .
N1 C8 C9 124.4(4) . .
N1 C8 H8 117.8 . .
C9 C8 H8 117.8 . .
C10 C9 C8 118.0(5) . .
C10 C9 H9 121.0 . .
C8 C9 H9 121.0 . .
C11 C10 C9 118.7(5) . .
C11 C10 H10 120.7 . .
C9 C10 H10 120.7 . .
C10 C11 C12 121.3(5) . .
C10 C11 H11 119.4 . .
C12 C11 H11 119.4 . .
N1 C12 C11 119.4(4) . .
N1 C12 C13 115.8(4) . .
C11 C12 C13 124.5(4) . .
N2 C13 C14 121.0(5) . .
N2 C13 C12 116.2(4) . .
C14 C13 C12 122.6(4) . .
C15 C14 C13 119.4(4) . .
C15 C14 H14 120.3 . .
C13 C14 H14 120.3 . .
C16 C15 C14 119.3(4) . .
C16 C15 H15 120.4 . .
C14 C15 H15 120.4 . .
C15 C16 C17 118.3(5) . .
C15 C16 H16 120.8 . .
C17 C16 H16 120.8 . .
N2 C17 C16 123.0(4) . .
N2 C17 H17 118.5 . .
C16 C17 H17 118.5 . .

loop_
_geom_bond_atom_site_label_1
_geom_bond_atom_site_label_2
_geom_bond_distance
_geom_bond_site_symmetry_2
Dy1 O4 2.257(3) .
Dy1 O6 2.276(3) 4_575
Dy1 O5 2.364(3) 3_676
Dy1 O3 2.386(3) 2
Dy1 O1W 2.417(3) .
Dy1 O1 2.455(3) .
Dy1 N1 2.558(3) .
Dy1 N2 2.580(3) .
S1 O2 1.454(3) .
S1 O3 1.459(3) .
S1 O1 1.467(3) .
S1 C1 1.747(4) .
O1W H1W1 0.85(4) .
O1W H1W2 0.85(4) .
O3 Dy1 2.386(3) 2_545
O4 C2 1.332(5) .
O5 C7 1.263(5) .
O5 Dy1 2.364(3) 3_676
O6 C7 1.260(5) .
O6 Dy1 2.276(3) 4_676
N1 C8 1.314(6) .
N1 C12 1.369(5) .
N2 C17 1.331(6) .
N2 C13 1.342(5) .
C1 C6 1.380(5) .
C1 C2 1.420(6) .
C2 C3 1.403(6) .
C3 C4 1.372(6) .
C3 H3 0.9300 .
C4 C5 1.398(6) .
C4 C7 1.506(6) .
C5 C6 1.380(6) .
C5 H5 0.9300 .
C6 H6 0.9300 .
C8 C9 1.377(6) .
C8 H8 0.9300 .
C9 C10 1.370(7) .
C9 H9 0.9300 .
C10 C11 1.362(7) .
C10 H10 0.9300 .
C11 C12 1.387(6) .
C11 H11 0.9300 .
C12 C13 1.459(6) .
C13 C14 1.393(6) .
C14 C15 1.376(7) .
C14 H14 0.9300 .
C15 C16 1.372(7) .
C15 H15 0.9300 .
C16 C17 1.384(6) .
C16 H16 0.9300 .
C17 H17 0.9300 .

loop_
_geom_hbond_atom_site_label_D
_geom_hbond_atom_site_label_H
_geom_hbond_atom_site_label_A
_geom_hbond_distance_DH
_geom_hbond_distance_HA
_geom_hbond_distance_DA
_geom_hbond_angle_DHA
_geom_hbond_site_symmetry_A
O1W H1W1 O4 0.85(4) 1.910(11) 2.758(4) 176(4) 2
O1W H1W2 O2 0.85(4) 2.095(18) 2.913(4) 161(5) 1_565
O1W H1W2 O3 0.85(4) 2.63(4) 3.115(4) 117(3) 1_565

loop_
_geom_torsion_atom_site_label_1
_geom_torsion_atom_site_label_2
_geom_torsion_atom_site_label_3
_geom_torsion_atom_site_label_4
_geom_torsion
_geom_torsion_site_symmetry_1
_geom_torsion_site_symmetry_4
O2 S1 O1 Dy1 -177.65(18) . .
O3 S1 O1 Dy1 -52.2(3) . .
C1 S1 O1 Dy1 65.0(2) . .
O4 Dy1 O1 S1 -31.8(2) . .
O6 Dy1 O1 S1 85.0(2) 4_575 .
O5 Dy1 O1 S1 -74.7(3) 3_676 .
O3 Dy1 O1 S1 38.5(3) 2 .
O1W Dy1 O1 S1 148.52(18) . .
N1 Dy1 O1 S1 -119.9(2) . .
N2 Dy1 O1 S1 177.4(2) . .
O2 S1 O3 Dy1 -114.9(7) . 2_545
O1 S1 O3 Dy1 118.6(7) . 2_545
C1 S1 O3 Dy1 3.7(8) . 2_545
O6 Dy1 O4 C2 -95.9(4) 4_575 .
O5 Dy1 O4 C2 122.6(4) 3_676 .
O3 Dy1 O4 C2 -166.9(4) 2 .
O1W Dy1 O4 C2 146.2(4) . .
O1 Dy1 O4 C2 -33.0(4) . .
N1 Dy1 O4 C2 50.5(4) . .
N2 Dy1 O4 C2 3.6(4) . .
O4 Dy1 N1 C8 33.3(4) . .
O6 Dy1 N1 C8 149.3(3) 4_575 .
O5 Dy1 N1 C8 -47.1(4) 3_676 .
O3 Dy1 N1 C8 -46.5(4) 2 .
O1W Dy1 N1 C8 -125.1(4) . .
O1 Dy1 N1 C8 106.3(4) . .
N2 Dy1 N1 C8 174.6(4) . .
O4 Dy1 N1 C12 -158.7(3) . .
O6 Dy1 N1 C12 -42.7(4) 4_575 .
O5 Dy1 N1 C12 120.9(3) 3_676 .
O3 Dy1 N1 C12 121.5(3) 2 .
O1W Dy1 N1 C12 42.9(3) . .
O1 Dy1 N1 C12 -85.7(3) . .
N2 Dy1 N1 C12 -17.5(3) . .
O4 Dy1 N2 C17 -112.4(3) . .
O6 Dy1 N2 C17 -2.5(3) 4_575 .
O5 Dy1 N2 C17 146.1(3) 3_676 .
O3 Dy1 N2 C17 52.4(4) 2 .
O1W Dy1 N2 C17 81.6(3) . .
O1 Dy1 N2 C17 -74.4(3) . .
N1 Dy1 N2 C17 -168.0(4) . .
O4 Dy1 N2 C13 71.6(3) . .
O6 Dy1 N2 C13 -178.4(3) 4_575 .
O5 Dy1 N2 C13 -29.9(3) 3_676 .
O3 Dy1 N2 C13 -123.6(3) 2 .
O1W Dy1 N2 C13 -94.3(3) . .
O1 Dy1 N2 C13 109.7(3) . .
N1 Dy1 N2 C13 16.0(3) . .
O2 S1 C1 C6 10.1(4) . .
O3 S1 C1 C6 -110.3(3) . .
O1 S1 C1 C6 130.6(3) . .
O2 S1 C1 C2 -167.9(3) . .
O3 S1 C1 C2 71.7(3) . .
O1 S1 C1 C2 -47.4(3) . .
Dy1 O4 C2 C3 -129.6(4) . .
Dy1 O4 C2 C1 51.9(6) . .
C6 C1 C2 O4 179.1(3) . .
S1 C1 C2 O4 -2.9(5) . .
C6 C1 C2 C3 0.4(6) . .
S1 C1 C2 C3 178.4(3) . .
O4 C2 C3 C4 -176.9(4) . .
C1 C2 C3 C4 1.7(6) . .
C2 C3 C4 C5 -2.8(6) . .
C2 C3 C4 C7 174.7(3) . .
C3 C4 C5 C6 1.5(6) . .
C7 C4 C5 C6 -176.0(4) . .
C2 C1 C6 C5 -1.6(6) . .
S1 C1 C6 C5 -179.6(3) . .
C4 C5 C6 C1 0.6(6) . .
Dy1 O6 C7 O5 -8.4(9) 4_676 .
Dy1 O6 C7 C4 170.5(4) 4_676 .
Dy1 O5 C7 O6 -47.8(8) 3_676 .
Dy1 O5 C7 C4 133.3(4) 3_676 .
C3 C4 C7 O6 165.6(4) . .
C5 C4 C7 O6 -16.9(5) . .
C3 C4 C7 O5 -15.4(6) . .
C5 C4 C7 O5 162.1(4) . .
C12 N1 C8 C9 -0.3(7) . .
Dy1 N1 C8 C9 168.0(4) . .
N1 C8 C9 C10 -0.2(7) . .
C8 C9 C10 C11 0.3(8) . .
C9 C10 C11 C12 0.0(8) . .
C8 N1 C12 C11 0.6(6) . .
Dy1 N1 C12 C11 -167.6(3) . .
C8 N1 C12 C13 -173.6(4) . .
Dy1 N1 C12 C13 18.2(5) . .
C10 C11 C12 N1 -0.5(8) . .
C10 C11 C12 C13 173.2(5) . .
C17 N2 C13 C14 -5.0(7) . .
Dy1 N2 C13 C14 171.0(3) . .
C17 N2 C13 C12 170.3(4) . .
Dy1 N2 C13 C12 -13.7(5) . .
N1 C12 C13 N2 -2.8(6) . .
C11 C12 C13 N2 -176.7(4) . .
N1 C12 C13 C14 172.4(4) . .
C11 C12 C13 C14 -1.5(7) . .
N2 C13 C14 C15 4.1(7) . .
C12 C13 C14 C15 -170.9(5) . .
C13 C14 C15 C16 0.3(8) . .
C14 C15 C16 C17 -3.5(8) . .
C13 N2 C17 C16 1.6(7) . .
Dy1 N2 C17 C16 -174.4(3) . .
C15 C16 C17 N2 2.7(7) . .
